data_1558071
loop_
_publ_author_name
'Zhang, Wen-Ying'
'Banerjee, Samya'
'Hughes, George M.'
'Bridgewater, Hannah E.'
'Song, Ji-Inn'
'Breeze, Ben G.'
'Clarkson, Guy J.'
'Coverdale, James P. C.'
'Sanchez-Cano, Carlos'
'Ponte, Fortuna'
'Sicilia, Emilia'
'Sadler, Peter J.'

_publ_section_title
;
 Ligand-centred redox activation of inert organoiridium anticancer
 catalysts
;
_journal_issue 21
_journal_name_full 'Chemical Science'
_journal_page_first 5466
_journal_page_last 5480
_journal_paper_doi 10.1039/D0SC00897D
_journal_volume 11
_journal_year 2020
_chemical_formula_moiety 'C26 H26 Cl Ir N3 O, F6 P'
_chemical_formula_sum 'C26 H26 Cl F6 Ir N3 O P'
_chemical_formula_weight 769.12
_space_group_crystal_system triclinic
_space_group_IT_number 2
_space_group_name_Hall '-P 1'
_space_group_name_H-M_alt 'P -1'
_atom_sites_solution_hydrogens geom
_audit_creation_date 2016-01-14
_audit_creation_method
;
Olex2 1.2
(compiled 2015.09.30 svn.r3233 for OlexSys, GUI svn.r5103)
;
_audit_update_record
;
2019-06-08 deposited with the CCDC.	2020-04-21 downloaded from the CCDC.
;
_cell_angle_alpha 89.3248(16)
_cell_angle_beta 78.0376(16)
_cell_angle_gamma 88.7062(17)
_cell_formula_units_Z 2
_cell_length_a 8.71914(18)
_cell_length_b 9.9018(2)
_cell_length_c 15.7288(3)
_cell_measurement_reflns_used 30461
_cell_measurement_temperature 150(2)
_cell_measurement_theta_max 37.2050
_cell_measurement_theta_min 3.1190
_cell_volume 1328.09(5)
_computing_cell_refinement 'CrysAlisPro 1.171.38.41 (Rigaku OD, 2015)'
_computing_data_collection 'CrysAlisPro 1.171.38.41 (Rigaku OD, 2015)'
_computing_data_reduction 'CrysAlisPro 1.171.38.41 (Rigaku OD, 2015)'
_computing_molecular_graphics 'Olex2 (Dolomanov et al., 2009)'
_computing_publication_material 'Olex2 (Dolomanov et al., 2009)'
_computing_structure_refinement 'ShelXL (Sheldrick, 2015)'
_computing_structure_solution 'ShelXT (Sheldrick, 2015)'
_diffrn_ambient_environment N~2~
_diffrn_ambient_temperature 150(2)
_diffrn_detector 'CCD plate'
_diffrn_detector_area_resol_mean 5.1417
_diffrn_detector_type Ruby
_diffrn_measured_fraction_theta_full 0.999
_diffrn_measured_fraction_theta_max 0.966
_diffrn_measurement_details
;
List of Runs (angles in degrees, time in seconds):

  # Type    Start    End  Width  t~exp~   \w     \q     \k     \f   Frames
#--------------------------------------------------------------------------
  1  \w    -44.00  54.00   1.00   20.50    --   29.88 -38.00 120.00   98
  2  \w     32.00 117.00   1.00   20.50    --   29.88-178.00 150.00   85
  3  \w      5.00 104.00   1.00   20.50    --   29.88  38.00 -60.00   99
  4  \w     12.00 101.00   1.00   20.50    --   29.88-149.00-108.00   89
  5  \w     -3.00 106.00   1.00   20.50    --   29.88  77.00   0.00  109
  6  \w      2.00 103.00   1.00   20.50    --   29.88  57.00 -60.00  101
  7  \w   -107.00   2.00   1.00   20.50    --  -30.82 -77.00 -30.00  109
  8  \w   -120.00 -57.00   1.00   20.50    --  -30.82-178.00 -30.00   63
  9  \w      5.00 104.00   1.00   20.50    --   29.88  38.00-180.00   99
 10  \w    -44.00  54.00   1.00   20.50    --   29.88 -38.00-120.00   98
 11  \w     -3.00 106.00   1.00   20.50    --   29.88  77.00-180.00  109
 12  \w   -118.00 -53.00   1.00   20.50    --  -30.82 178.00-120.00   65
 13  \w   -118.00 -93.00   1.00   20.50    --  -30.82 178.00 150.00   25
 14  \w   -104.00  -3.00   1.00   20.50    --  -30.82 -57.00  30.00  101
;
_diffrn_measurement_device 'four-circle diffractometer'
_diffrn_measurement_device_type 'Xcalibur, Ruby, Gemini'
_diffrn_measurement_method '\w scans'
_diffrn_orient_matrix_type 'CrysAlisPro convention (1999,Acta A55,543-557)'
_diffrn_orient_matrix_UB_11 0.0303335000
_diffrn_orient_matrix_UB_12 -0.0672244000
_diffrn_orient_matrix_UB_13 -0.0039708000
_diffrn_orient_matrix_UB_21 -0.0213268000
_diffrn_orient_matrix_UB_22 -0.0084284000
_diffrn_orient_matrix_UB_23 0.0457467000
_diffrn_orient_matrix_UB_31 -0.0744500000
_diffrn_orient_matrix_UB_32 -0.0233271000
_diffrn_orient_matrix_UB_33 -0.0040579000
_diffrn_radiation_monochromator graphite
_diffrn_radiation_probe x-ray
_diffrn_radiation_type MoK\a
_diffrn_radiation_wavelength 0.71073
_diffrn_reflns_av_R_equivalents 0.0501
_diffrn_reflns_av_unetI/netI 0.0370
_diffrn_reflns_Laue_measured_fraction_full 0.999
_diffrn_reflns_Laue_measured_fraction_max 0.966
_diffrn_reflns_limit_h_max 14
_diffrn_reflns_limit_h_min -14
_diffrn_reflns_limit_k_max 16
_diffrn_reflns_limit_k_min -16
_diffrn_reflns_limit_l_max 26
_diffrn_reflns_limit_l_min -26
_diffrn_reflns_number 66113
_diffrn_reflns_point_group_measured_fraction_full 0.999
_diffrn_reflns_point_group_measured_fraction_max 0.966
_diffrn_reflns_theta_full 26.000
_diffrn_reflns_theta_max 37.686
_diffrn_reflns_theta_min 2.647
_diffrn_source 'fine-focus sealed X-ray tube'
_diffrn_source_type 'Enhance (Mo) X-ray Source'
_exptl_absorpt_coefficient_mu 5.256
_exptl_absorpt_correction_T_max 1.00000
_exptl_absorpt_correction_T_min 0.48568
_exptl_absorpt_correction_type multi-scan
_exptl_absorpt_process_details
;
CrysAlisPro 1.171.38.41 (Rigaku Oxford Diffraction, 2015)
Empirical absorption correction using spherical harmonics,
 implemented in SCALE3 ABSPACK scaling algorithm.
;
_exptl_crystal_colour green
_exptl_crystal_colour_primary green
_exptl_crystal_density_diffrn 1.923
_exptl_crystal_description block
_exptl_crystal_F_000 748
_exptl_crystal_size_max 0.35
_exptl_crystal_size_mid 0.16
_exptl_crystal_size_min 0.06
_refine_diff_density_max 2.627
_refine_diff_density_min -1.153
_refine_diff_density_rms 0.138
_refine_ls_extinction_method none
_refine_ls_goodness_of_fit_ref 1.059
_refine_ls_hydrogen_treatment constr
_refine_ls_matrix_type full
_refine_ls_number_parameters 357
_refine_ls_number_reflns 13636
_refine_ls_number_restraints 0
_refine_ls_restrained_S_all 1.059
_refine_ls_R_factor_all 0.0340
_refine_ls_R_factor_gt 0.0277
_refine_ls_shift/su_max 0.003
_refine_ls_shift/su_mean 0.000
_refine_ls_structure_factor_coef Fsqd
_refine_ls_weighting_details 'w=1/[\s^2^(Fo^2^)+(0.0247P)^2^+0.7469P] where P=(Fo^2^+2Fc^2^)/3'
_refine_ls_weighting_scheme calc
_refine_ls_wR_factor_gt 0.0595
_refine_ls_wR_factor_ref 0.0618
_reflns_Friedel_coverage 0.000
_reflns_number_gt 12253
_reflns_number_total 13636
_reflns_threshold_expression 'I > 2\s(I)'
_cod_data_source_file d0sc00897d2.cif
_cod_data_source_block gh3
_cod_depositor_comments
;Adding full bibliography for 1558064--1558071.cif.

 Adding full bibliography for 1558064--1558071.cif.
;
_cod_original_cell_volume 1328.08(5)
_cod_database_code 1558071
_chemical_oxdiff_formula 'C20 H20 N2 O2 F6 P Cl Ir'
_shelx_space_group_comment
;
The symmetry employed for this shelxl refinement is uniquely defined
by the following loop, which should always be used as a source of
symmetry information in preference to the above space-group names.
They are only intended as comments.
;
_reflns_odcompleteness_completeness 99.95
_reflns_odcompleteness_iscentric 1
_reflns_odcompleteness_theta 36.23
_olex2_refinement_description
;

The OH was located in a difference map but refined with AFIX 147 constraint.

1. Fixed Uiso
 At 1.2 times of:
  All C(H) groups
 At 1.5 times of:
  All C(H,H,H) groups, All O(H) groups
2.a Aromatic/amide H refined with riding coordinates:
 C2(H2), C3(H3), C4(H4), C5(H5), C10(H10), C11(H11), C13(H13), C14(H14),
 C15(H15), C16(H16), C17(H17), C18(H18), C19(H19)
2.b Idealised Me refined as rotating group:
 C26(H26A,H26B,H26C), C27(H27A,H27B,H27C), C28(H28A,H28B,H28C), C29(H29A,H29B,
 H29C)
2.c Idealised tetrahedral OH refined as rotating group:
 O12(H12)
;
_shelx_shelxl_version_number 2014/7
_olex2_submission_special_instructions 'No special instructions were received'
_oxdiff_exptl_absorpt_empirical_details
;
Empirical correction (ABSPACK) includes:
- Absorption correction using spherical harmonics
- Frame scaling
;
_oxdiff_exptl_absorpt_empirical_full_max 1.773
_oxdiff_exptl_absorpt_empirical_full_min 0.756

loop_
_space_group_symop_operation_xyz
'x, y, z'
'-x, -y, -z'

loop_
_atom_site_label
_atom_site_type_symbol
_atom_site_fract_x
_atom_site_fract_y
_atom_site_fract_z
_atom_site_U_iso_or_equiv
_atom_site_adp_type
_atom_site_occupancy
_atom_site_site_symmetry_order
_atom_site_calc_flag
_atom_site_refinement_flags_posn
_atom_site_refinement_flags_adp
_atom_site_refinement_flags_occupancy
_atom_site_disorder_assembly
_atom_site_disorder_group
Cl1 Cl 0.34913(6) 0.44032(6) 0.61147(4) 0.02583(10) Uani 1 1 d . . . . .
Ir1 Ir 0.52670(2) 0.35583(2) 0.69586(2) 0.01537(2) Uani 1 1 d . . . . .
N1 N 0.3399(2) 0.24564(18) 0.76154(12) 0.0199(3) Uani 1 1 d . . . . .
C2 C 0.2247(3) 0.2888(3) 0.82602(15) 0.0264(4) Uani 1 1 d . . . . .
H2 H 0.2195 0.3813 0.8420 0.032 Uiso 1 1 calc R . . . .
C3 C 0.1127(3) 0.2013(3) 0.87009(17) 0.0336(5) Uani 1 1 d . . . . .
H3 H 0.0330 0.2336 0.9165 0.040 Uiso 1 1 calc R . . . .
C4 C 0.1176(3) 0.0673(3) 0.84615(19) 0.0370(6) Uani 1 1 d . . . . .
H4 H 0.0431 0.0062 0.8768 0.044 Uiso 1 1 calc R . . . .
C5 C 0.2325(3) 0.0229(3) 0.77691(19) 0.0331(5) Uani 1 1 d . . . . .
H5 H 0.2369 -0.0684 0.7584 0.040 Uiso 1 1 calc R . . . .
C6 C 0.3410(3) 0.1154(2) 0.73541(15) 0.0238(4) Uani 1 1 d . . . . .
N7 N 0.4519(2) 0.07739(19) 0.66200(13) 0.0246(3) Uani 1 1 d . . . . .
N8 N 0.5398(2) 0.17560(17) 0.63035(11) 0.0197(3) Uani 1 1 d . . . . .
C9 C 0.6522(3) 0.1452(2) 0.55339(13) 0.0211(4) Uani 1 1 d . . . . .
C10 C 0.7153(3) 0.0154(2) 0.53754(16) 0.0298(5) Uani 1 1 d . . . . .
H10 H 0.6793 -0.0567 0.5764 0.036 Uiso 1 1 calc R . . . .
C11 C 0.8315(4) -0.0072(3) 0.46427(18) 0.0350(5) Uani 1 1 d . . . . .
H11 H 0.8771 -0.0950 0.4534 0.042 Uiso 1 1 calc R . . . .
C12 C 0.8820(3) 0.0984(3) 0.40626(15) 0.0287(4) Uani 1 1 d . . . . .
O12 O 1.0014(3) 0.0698(2) 0.33797(13) 0.0394(5) Uani 1 1 d . . . . .
H12 H 1.0144 0.1360 0.3035 0.059 Uiso 1 1 calc GR . . . .
C13 C 0.8129(3) 0.2259(2) 0.41997(15) 0.0255(4) Uani 1 1 d . . . . .
H13 H 0.8434 0.2963 0.3788 0.031 Uiso 1 1 calc R . . . .
C14 C 0.6991(3) 0.2499(2) 0.49416(14) 0.0233(4) Uani 1 1 d . . . . .
H14 H 0.6530 0.3375 0.5047 0.028 Uiso 1 1 calc R . . . .
C15 C 0.7067(3) 0.2766(2) 0.93567(14) 0.0227(4) Uani 1 1 d . . . . .
H15 H 0.7159 0.3680 0.9512 0.027 Uiso 1 1 calc R . . . .
C16 C 0.7139(3) 0.1741(3) 0.99586(15) 0.0279(4) Uani 1 1 d . . . . .
H16 H 0.7275 0.1959 1.0525 0.033 Uiso 1 1 calc R . . . .
C17 C 0.7015(3) 0.0408(3) 0.97395(16) 0.0296(5) Uani 1 1 d . . . . .
H17 H 0.7056 -0.0289 1.0155 0.036 Uiso 1 1 calc R . . . .
C18 C 0.6829(3) 0.0087(2) 0.89096(17) 0.0297(5) Uani 1 1 d . . . . .
H18 H 0.6751 -0.0831 0.8756 0.036 Uiso 1 1 calc R . . . .
C19 C 0.6756(3) 0.1104(2) 0.83061(15) 0.0243(4) Uani 1 1 d . . . . .
H19 H 0.6634 0.0879 0.7739 0.029 Uiso 1 1 calc R . . . .
C20 C 0.6861(2) 0.2458(2) 0.85241(13) 0.0188(3) Uani 1 1 d . . . . .
C21 C 0.6764(2) 0.35575(19) 0.78866(12) 0.0164(3) Uani 1 1 d . . . . .
C22 C 0.7745(2) 0.3713(2) 0.70323(13) 0.0187(3) Uani 1 1 d . . . . .
C23 C 0.7256(2) 0.4917(2) 0.66415(13) 0.0195(3) Uani 1 1 d . . . . .
C24 C 0.6031(2) 0.55627(19) 0.72773(14) 0.0189(3) Uani 1 1 d . . . . .
C25 C 0.5733(2) 0.4751(2) 0.80413(13) 0.0181(3) Uani 1 1 d . . . . .
C26 C 0.4614(3) 0.5102(2) 0.88648(14) 0.0246(4) Uani 1 1 d . . . . .
H26A H 0.3691 0.5569 0.8730 0.037 Uiso 1 1 calc GR . . . .
H26B H 0.5126 0.5692 0.9212 0.037 Uiso 1 1 calc GR . . . .
H26C H 0.4291 0.4273 0.9194 0.037 Uiso 1 1 calc GR . . . .
C27 C 0.5255(3) 0.6888(2) 0.71465(18) 0.0282(4) Uani 1 1 d . . . . .
H27A H 0.5163 0.6979 0.6538 0.042 Uiso 1 1 calc GR . . . .
H27B H 0.5884 0.7624 0.7293 0.042 Uiso 1 1 calc GR . . . .
H27C H 0.4207 0.6930 0.7523 0.042 Uiso 1 1 calc GR . . . .
C28 C 0.8051(3) 0.5540(3) 0.57987(15) 0.0284(5) Uani 1 1 d . . . . .
H28A H 0.8602 0.4835 0.5413 0.043 Uiso 1 1 calc GR . . . .
H28B H 0.8805 0.6203 0.5907 0.043 Uiso 1 1 calc GR . . . .
H28C H 0.7266 0.5992 0.5523 0.043 Uiso 1 1 calc GR . . . .
C29 C 0.9107(2) 0.2822(2) 0.66400(15) 0.0254(4) Uani 1 1 d . . . . .
H29A H 0.8986 0.1928 0.6917 0.038 Uiso 1 1 calc GR . . . .
H29B H 1.0080 0.3219 0.6730 0.038 Uiso 1 1 calc GR . . . .
H29C H 0.9148 0.2733 0.6016 0.038 Uiso 1 1 calc GR . . . .
P10 P 1.03244(7) 0.34573(6) 0.14746(4) 0.02369(10) Uani 1 1 d . . . . .
F11 F 0.8685(2) 0.2959(2) 0.20280(13) 0.0518(5) Uani 1 1 d . . . . .
F12 F 1.1972(2) 0.3911(2) 0.09358(15) 0.0577(6) Uani 1 1 d . . . . .
F13 F 1.0191(3) 0.4765(2) 0.20500(16) 0.0598(6) Uani 1 1 d . . . . .
F14 F 1.0475(2) 0.21254(18) 0.09073(13) 0.0474(4) Uani 1 1 d . . . . .
F15 F 1.1203(2) 0.2688(2) 0.21609(13) 0.0503(5) Uani 1 1 d . . . . .
F16 F 0.9424(2) 0.4200(2) 0.08152(13) 0.0467(4) Uani 1 1 d . . . . .

loop_
_atom_site_aniso_label
_atom_site_aniso_U_11
_atom_site_aniso_U_22
_atom_site_aniso_U_33
_atom_site_aniso_U_23
_atom_site_aniso_U_13
_atom_site_aniso_U_12
Cl1 0.0261(2) 0.0279(2) 0.0260(2) 0.00550(19) -0.01160(19) 0.00160(19)
Ir1 0.01555(3) 0.01594(3) 0.01468(3) 0.00070(2) -0.00333(2) -0.00007(2)
N1 0.0171(7) 0.0231(8) 0.0202(7) 0.0046(6) -0.0055(6) -0.0041(6)
C2 0.0180(9) 0.0348(11) 0.0253(10) 0.0050(8) -0.0022(7) -0.0010(8)
C3 0.0191(9) 0.0496(15) 0.0306(12) 0.0129(11) -0.0020(8) -0.0058(10)
C4 0.0265(11) 0.0452(15) 0.0400(14) 0.0185(12) -0.0075(10) -0.0151(10)
C5 0.0311(12) 0.0294(11) 0.0402(14) 0.0109(10) -0.0103(10) -0.0131(9)
C6 0.0231(9) 0.0240(9) 0.0263(10) 0.0057(8) -0.0094(8) -0.0052(7)
N7 0.0278(9) 0.0206(8) 0.0273(9) 0.0016(7) -0.0097(7) -0.0042(7)
N8 0.0240(8) 0.0173(7) 0.0192(7) 0.0002(6) -0.0077(6) -0.0014(6)
C9 0.0254(9) 0.0207(8) 0.0184(8) -0.0024(7) -0.0076(7) 0.0020(7)
C10 0.0393(13) 0.0223(9) 0.0268(11) -0.0021(8) -0.0052(9) 0.0060(9)
C11 0.0459(15) 0.0276(11) 0.0301(12) -0.0041(9) -0.0054(11) 0.0125(10)
C12 0.0327(11) 0.0320(11) 0.0216(10) -0.0052(8) -0.0065(8) 0.0083(9)
O12 0.0440(11) 0.0434(11) 0.0263(9) -0.0039(8) 0.0015(8) 0.0162(9)
C13 0.0290(10) 0.0277(10) 0.0199(9) -0.0014(7) -0.0061(8) 0.0039(8)
C14 0.0289(10) 0.0208(9) 0.0205(9) -0.0025(7) -0.0062(8) 0.0023(7)
C15 0.0229(9) 0.0271(9) 0.0185(8) -0.0011(7) -0.0050(7) 0.0018(7)
C16 0.0292(11) 0.0359(12) 0.0188(9) 0.0035(8) -0.0064(8) 0.0045(9)
C17 0.0301(11) 0.0316(11) 0.0272(11) 0.0102(9) -0.0073(9) 0.0047(9)
C18 0.0316(11) 0.0240(10) 0.0348(12) 0.0037(9) -0.0107(9) 0.0028(8)
C19 0.0287(10) 0.0214(9) 0.0250(10) -0.0004(7) -0.0109(8) 0.0028(8)
C20 0.0171(8) 0.0217(8) 0.0180(8) 0.0007(6) -0.0051(6) 0.0025(6)
C21 0.0146(7) 0.0195(8) 0.0149(7) -0.0008(6) -0.0030(6) 0.0021(6)
C22 0.0157(7) 0.0231(8) 0.0172(8) -0.0037(6) -0.0027(6) -0.0004(6)
C23 0.0187(8) 0.0212(8) 0.0187(8) 0.0003(7) -0.0040(6) -0.0038(7)
C24 0.0193(8) 0.0159(7) 0.0220(9) -0.0006(6) -0.0057(7) -0.0006(6)
C25 0.0178(8) 0.0206(8) 0.0159(8) -0.0037(6) -0.0036(6) 0.0023(6)
C26 0.0217(9) 0.0306(10) 0.0201(9) -0.0068(8) -0.0013(7) 0.0049(8)
C27 0.0299(11) 0.0182(9) 0.0380(12) 0.0019(8) -0.0115(9) 0.0032(8)
C28 0.0311(11) 0.0327(11) 0.0208(9) 0.0047(8) -0.0031(8) -0.0107(9)
C29 0.0187(8) 0.0322(11) 0.0239(10) -0.0067(8) -0.0015(7) 0.0044(8)
P10 0.0217(2) 0.0206(2) 0.0291(3) -0.0003(2) -0.0057(2) -0.00223(19)
F11 0.0334(9) 0.0709(14) 0.0468(11) 0.0045(10) 0.0025(8) -0.0154(9)
F12 0.0295(9) 0.0669(13) 0.0712(14) 0.0090(11) 0.0034(9) -0.0137(9)
F13 0.0560(12) 0.0436(10) 0.0863(16) -0.0361(11) -0.0291(11) 0.0091(9)
F14 0.0563(11) 0.0329(8) 0.0567(12) -0.0180(8) -0.0200(9) 0.0072(8)
F15 0.0526(11) 0.0559(12) 0.0482(11) 0.0089(9) -0.0254(9) 0.0053(9)
F16 0.0467(10) 0.0477(10) 0.0486(11) 0.0118(8) -0.0183(8) 0.0079(8)

loop_
_atom_type_symbol
_atom_type_description
_atom_type_scat_dispersion_real
_atom_type_scat_dispersion_imag
_atom_type_scat_source
C C 0.0033 0.0016 'International Tables Vol C Tables 4.2.6.8 and 6.1.1.4'
H H 0.0000 0.0000 'International Tables Vol C Tables 4.2.6.8 and 6.1.1.4'
Cl Cl 0.1484 0.1585 'International Tables Vol C Tables 4.2.6.8 and 6.1.1.4'
F F 0.0171 0.0103 'International Tables Vol C Tables 4.2.6.8 and 6.1.1.4'
Ir Ir -1.4442 7.9887 'International Tables Vol C Tables 4.2.6.8 and 6.1.1.4'
N N 0.0061 0.0033 'International Tables Vol C Tables 4.2.6.8 and 6.1.1.4'
O O 0.0106 0.0060 'International Tables Vol C Tables 4.2.6.8 and 6.1.1.4'
P P 0.1023 0.0942 'International Tables Vol C Tables 4.2.6.8 and 6.1.1.4'

loop_
_geom_angle_atom_site_label_1
_geom_angle_atom_site_label_2
_geom_angle_atom_site_label_3
_geom_angle
_geom_angle_site_symmetry_1
_geom_angle_site_symmetry_3
_geom_angle_publ_flag
N1 Ir1 Cl1 85.45(5) . . ?
N1 Ir1 C21 101.45(7) . . ?
N1 Ir1 C22 134.88(7) . . ?
N1 Ir1 C23 163.48(7) . . ?
N1 Ir1 C24 128.46(7) . . ?
N1 Ir1 C25 99.40(7) . . ?
N8 Ir1 Cl1 89.06(5) . . ?
N8 Ir1 N1 74.69(7) . . ?
N8 Ir1 C21 112.30(7) . . ?
N8 Ir1 C22 98.85(7) . . ?
N8 Ir1 C23 118.37(7) . . ?
N8 Ir1 C24 156.69(8) . . ?
N8 Ir1 C25 150.28(7) . . ?
C21 Ir1 Cl1 158.56(5) . . ?
C21 Ir1 C22 38.78(7) . . ?
C21 Ir1 C23 65.04(8) . . ?
C21 Ir1 C24 64.64(7) . . ?
C21 Ir1 C25 39.27(7) . . ?
C22 Ir1 Cl1 139.62(6) . . ?
C22 Ir1 C24 63.70(7) . . ?
C23 Ir1 Cl1 103.98(6) . . ?
C23 Ir1 C22 38.10(8) . . ?
C23 Ir1 C24 38.43(7) . . ?
C23 Ir1 C25 64.19(7) . . ?
C24 Ir1 Cl1 95.09(6) . . ?
C25 Ir1 Cl1 119.89(5) . . ?
C25 Ir1 C22 64.28(7) . . ?
C25 Ir1 C24 37.65(8) . . ?
C2 N1 Ir1 126.96(16) . . ?
C2 N1 C6 118.93(19) . . ?
C6 N1 Ir1 114.10(14) . . ?
N1 C2 H2 119.3 . . ?
N1 C2 C3 121.4(2) . . ?
C3 C2 H2 119.3 . . ?
C2 C3 H3 120.2 . . ?
C4 C3 C2 119.7(2) . . ?
C4 C3 H3 120.2 . . ?
C3 C4 H4 120.3 . . ?
C3 C4 C5 119.4(2) . . ?
C5 C4 H4 120.3 . . ?
C4 C5 H5 120.9 . . ?
C4 C5 C6 118.1(2) . . ?
C6 C5 H5 120.9 . . ?
N1 C6 C5 122.3(2) . . ?
N1 C6 N7 117.60(18) . . ?
C5 C6 N7 120.0(2) . . ?
N8 N7 C6 112.02(18) . . ?
N7 N8 Ir1 120.48(15) . . ?
N7 N8 C9 115.07(17) . . ?
C9 N8 Ir1 124.21(13) . . ?
C10 C9 N8 121.2(2) . . ?
C10 C9 C14 120.7(2) . . ?
C14 C9 N8 118.09(18) . . ?
C9 C10 H10 120.5 . . ?
C11 C10 C9 119.0(2) . . ?
C11 C10 H10 120.5 . . ?
C10 C11 H11 119.8 . . ?
C10 C11 C12 120.3(2) . . ?
C12 C11 H11 119.8 . . ?
O12 C12 C11 116.9(2) . . ?
O12 C12 C13 122.7(2) . . ?
C13 C12 C11 120.4(2) . . ?
C12 O12 H12 109.5 . . ?
C12 C13 H13 120.2 . . ?
C14 C13 C12 119.5(2) . . ?
C14 C13 H13 120.2 . . ?
C9 C14 H14 120.0 . . ?
C13 C14 C9 120.0(2) . . ?
C13 C14 H14 120.0 . . ?
C16 C15 H15 119.8 . . ?
C16 C15 C20 120.3(2) . . ?
C20 C15 H15 119.8 . . ?
C15 C16 H16 119.8 . . ?
C17 C16 C15 120.4(2) . . ?
C17 C16 H16 119.8 . . ?
C16 C17 H17 120.1 . . ?
C16 C17 C18 119.9(2) . . ?
C18 C17 H17 120.1 . . ?
C17 C18 H18 120.0 . . ?
C19 C18 C17 120.0(2) . . ?
C19 C18 H18 120.0 . . ?
C18 C19 H19 119.7 . . ?
C18 C19 C20 120.6(2) . . ?
C20 C19 H19 119.7 . . ?
C15 C20 C19 118.8(2) . . ?
C15 C20 C21 120.12(18) . . ?
C19 C20 C21 121.10(18) . . ?
C20 C21 Ir1 124.77(13) . . ?
C22 C21 Ir1 72.34(11) . . ?
C22 C21 C20 127.02(17) . . ?
C22 C21 C25 107.08(17) . . ?
C25 C21 Ir1 71.99(11) . . ?
C25 C21 C20 125.73(17) . . ?
C21 C22 Ir1 68.88(10) . . ?
C21 C22 C29 126.0(2) . . ?
C23 C22 Ir1 70.72(11) . . ?
C23 C22 C21 108.49(17) . . ?
C23 C22 C29 125.37(19) . . ?
C29 C22 Ir1 129.11(14) . . ?
C22 C23 Ir1 71.19(11) . . ?
C22 C23 C24 107.58(17) . . ?
C22 C23 C28 126.5(2) . . ?
C24 C23 Ir1 71.27(11) . . ?
C24 C23 C28 125.0(2) . . ?
C28 C23 Ir1 131.37(15) . . ?
C23 C24 Ir1 70.30(11) . . ?
C23 C24 C27 124.8(2) . . ?
C25 C24 Ir1 70.83(11) . . ?
C25 C24 C23 108.80(17) . . ?
C25 C24 C27 126.37(19) . . ?
C27 C24 Ir1 126.18(15) . . ?
C21 C25 Ir1 68.74(10) . . ?
C21 C25 C26 126.59(19) . . ?
C24 C25 Ir1 71.52(11) . . ?
C24 C25 C21 107.89(16) . . ?
C24 C25 C26 125.47(19) . . ?
C26 C25 Ir1 127.41(14) . . ?
C25 C26 H26A 109.5 . . ?
C25 C26 H26B 109.5 . . ?
C25 C26 H26C 109.5 . . ?
H26A C26 H26B 109.5 . . ?
H26A C26 H26C 109.5 . . ?
H26B C26 H26C 109.5 . . ?
C24 C27 H27A 109.5 . . ?
C24 C27 H27B 109.5 . . ?
C24 C27 H27C 109.5 . . ?
H27A C27 H27B 109.5 . . ?
H27A C27 H27C 109.5 . . ?
H27B C27 H27C 109.5 . . ?
C23 C28 H28A 109.5 . . ?
C23 C28 H28B 109.5 . . ?
C23 C28 H28C 109.5 . . ?
H28A C28 H28B 109.5 . . ?
H28A C28 H28C 109.5 . . ?
H28B C28 H28C 109.5 . . ?
C22 C29 H29A 109.5 . . ?
C22 C29 H29B 109.5 . . ?
C22 C29 H29C 109.5 . . ?
H29A C29 H29B 109.5 . . ?
H29A C29 H29C 109.5 . . ?
H29B C29 H29C 109.5 . . ?
F11 P10 F15 89.08(12) . . ?
F12 P10 F11 178.27(13) . . ?
F12 P10 F14 89.31(12) . . ?
F12 P10 F15 89.41(12) . . ?
F12 P10 F16 91.97(12) . . ?
F13 P10 F11 90.15(12) . . ?
F13 P10 F12 90.67(13) . . ?
F13 P10 F14 178.92(13) . . ?
F13 P10 F15 88.82(12) . . ?
F13 P10 F16 91.16(12) . . ?
F14 P10 F11 89.84(11) . . ?
F14 P10 F15 90.10(11) . . ?
F14 P10 F16 89.92(11) . . ?
F16 P10 F11 89.53(11) . . ?
F16 P10 F15 178.62(12) . . ?

loop_
_geom_bond_atom_site_label_1
_geom_bond_atom_site_label_2
_geom_bond_distance
_geom_bond_site_symmetry_2
_geom_bond_publ_flag
Cl1 Ir1 2.3719(5) . ?
Ir1 N1 2.0655(17) . ?
Ir1 N8 2.0603(17) . ?
Ir1 C21 2.1506(19) . ?
Ir1 C22 2.1968(19) . ?
Ir1 C23 2.1906(19) . ?
Ir1 C24 2.2035(19) . ?
Ir1 C25 2.1945(19) . ?
N1 C2 1.337(3) . ?
N1 C6 1.357(3) . ?
C2 H2 0.9500 . ?
C2 C3 1.389(3) . ?
C3 H3 0.9500 . ?
C3 C4 1.381(4) . ?
C4 H4 0.9500 . ?
C4 C5 1.386(4) . ?
C5 H5 0.9500 . ?
C5 C6 1.389(3) . ?
C6 N7 1.393(3) . ?
N7 N8 1.283(3) . ?
N8 C9 1.421(3) . ?
C9 C10 1.392(3) . ?
C9 C14 1.395(3) . ?
C10 H10 0.9500 . ?
C10 C11 1.384(4) . ?
C11 H11 0.9500 . ?
C11 C12 1.397(4) . ?
C12 O12 1.359(3) . ?
C12 C13 1.386(3) . ?
O12 H12 0.8400 . ?
C13 H13 0.9500 . ?
C13 C14 1.385(3) . ?
C14 H14 0.9500 . ?
C15 H15 0.9500 . ?
C15 C16 1.389(3) . ?
C15 C20 1.396(3) . ?
C16 H16 0.9500 . ?
C16 C17 1.381(4) . ?
C17 H17 0.9500 . ?
C17 C18 1.390(4) . ?
C18 H18 0.9500 . ?
C18 C19 1.386(3) . ?
C19 H19 0.9500 . ?
C19 C20 1.397(3) . ?
C20 C21 1.484(3) . ?
C21 C22 1.444(3) . ?
C21 C25 1.461(3) . ?
C22 C23 1.432(3) . ?
C22 C29 1.494(3) . ?
C23 C24 1.446(3) . ?
C23 C28 1.496(3) . ?
C24 C25 1.419(3) . ?
C24 C27 1.495(3) . ?
C25 C26 1.490(3) . ?
C26 H26A 0.9800 . ?
C26 H26B 0.9800 . ?
C26 H26C 0.9800 . ?
C27 H27A 0.9800 . ?
C27 H27B 0.9800 . ?
C27 H27C 0.9800 . ?
C28 H28A 0.9800 . ?
C28 H28B 0.9800 . ?
C28 H28C 0.9800 . ?
C29 H29A 0.9800 . ?
C29 H29B 0.9800 . ?
C29 H29C 0.9800 . ?
P10 F11 1.5969(18) . ?
P10 F12 1.5812(19) . ?
P10 F13 1.5768(18) . ?
P10 F14 1.5887(17) . ?
P10 F15 1.6214(19) . ?
P10 F16 1.5895(19) . ?

loop_
_geom_hbond_atom_site_label_D
_geom_hbond_atom_site_label_H
_geom_hbond_atom_site_label_A
_geom_hbond_distance_DH
_geom_hbond_distance_HA
_geom_hbond_distance_DA
_geom_hbond_angle_DHA
_geom_hbond_site_symmetry_A
O12 H12 F15 0.84 1.99 2.795(3) 160.3 .

loop_
_geom_torsion_atom_site_label_1
_geom_torsion_atom_site_label_2
_geom_torsion_atom_site_label_3
_geom_torsion_atom_site_label_4
_geom_torsion
_geom_torsion_site_symmetry_1
_geom_torsion_site_symmetry_2
_geom_torsion_site_symmetry_3
_geom_torsion_site_symmetry_4
_geom_torsion_publ_flag
Ir1 N1 C2 C3 -174.39(18) . . . . ?
Ir1 N1 C6 C5 174.43(19) . . . . ?
Ir1 N1 C6 N7 -8.3(2) . . . . ?
Ir1 N8 C9 C10 144.46(19) . . . . ?
Ir1 N8 C9 C14 -34.9(3) . . . . ?
Ir1 C21 C22 C23 59.84(13) . . . . ?
Ir1 C21 C22 C29 -123.7(2) . . . . ?
Ir1 C21 C25 C24 -61.12(13) . . . . ?
Ir1 C21 C25 C26 121.5(2) . . . . ?
Ir1 C22 C23 C24 62.37(13) . . . . ?
Ir1 C22 C23 C28 -128.1(2) . . . . ?
Ir1 C23 C24 C25 60.64(14) . . . . ?
Ir1 C23 C24 C27 -121.0(2) . . . . ?
Ir1 C24 C25 C21 59.36(13) . . . . ?
Ir1 C24 C25 C26 -123.3(2) . . . . ?
N1 C2 C3 C4 -1.2(4) . . . . ?
N1 C6 N7 N8 0.8(3) . . . . ?
C2 N1 C6 C5 -4.2(3) . . . . ?
C2 N1 C6 N7 173.0(2) . . . . ?
C2 C3 C4 C5 -1.6(4) . . . . ?
C3 C4 C5 C6 1.5(4) . . . . ?
C4 C5 C6 N1 1.5(4) . . . . ?
C4 C5 C6 N7 -175.7(2) . . . . ?
C5 C6 N7 N8 178.1(2) . . . . ?
C6 N1 C2 C3 4.1(3) . . . . ?
C6 N7 N8 Ir1 7.6(2) . . . . ?
C6 N7 N8 C9 -177.86(18) . . . . ?
N7 N8 C9 C10 -29.9(3) . . . . ?
N7 N8 C9 C14 150.7(2) . . . . ?
N8 C9 C10 C11 -176.1(2) . . . . ?
N8 C9 C14 C13 177.5(2) . . . . ?
C9 C10 C11 C12 -1.3(4) . . . . ?
C10 C9 C14 C13 -1.9(3) . . . . ?
C10 C11 C12 O12 177.1(3) . . . . ?
C10 C11 C12 C13 -2.1(4) . . . . ?
C11 C12 C13 C14 3.5(4) . . . . ?
C12 C13 C14 C9 -1.5(3) . . . . ?
O12 C12 C13 C14 -175.6(2) . . . . ?
C14 C9 C10 C11 3.3(4) . . . . ?
C15 C16 C17 C18 0.5(4) . . . . ?
C15 C20 C21 Ir1 -143.26(16) . . . . ?
C15 C20 C21 C22 123.2(2) . . . . ?
C15 C20 C21 C25 -51.2(3) . . . . ?
C16 C15 C20 C19 -1.1(3) . . . . ?
C16 C15 C20 C21 179.2(2) . . . . ?
C16 C17 C18 C19 -0.5(4) . . . . ?
C17 C18 C19 C20 -0.3(4) . . . . ?
C18 C19 C20 C15 1.1(3) . . . . ?
C18 C19 C20 C21 -179.2(2) . . . . ?
C19 C20 C21 Ir1 37.1(3) . . . . ?
C19 C20 C21 C22 -56.4(3) . . . . ?
C19 C20 C21 C25 129.1(2) . . . . ?
C20 C15 C16 C17 0.3(4) . . . . ?
C20 C21 C22 Ir1 120.6(2) . . . . ?
C20 C21 C22 C23 -179.54(18) . . . . ?
C20 C21 C22 C29 -3.1(3) . . . . ?
C20 C21 C25 Ir1 -120.31(19) . . . . ?
C20 C21 C25 C24 178.57(18) . . . . ?
C20 C21 C25 C26 1.2(3) . . . . ?
C21 C22 C23 Ir1 -58.70(13) . . . . ?
C21 C22 C23 C24 3.7(2) . . . . ?
C21 C22 C23 C28 173.24(19) . . . . ?
C22 C21 C25 Ir1 64.30(13) . . . . ?
C22 C21 C25 C24 3.2(2) . . . . ?
C22 C21 C25 C26 -174.17(19) . . . . ?
C22 C23 C24 Ir1 -62.31(13) . . . . ?
C22 C23 C24 C25 -1.7(2) . . . . ?
C22 C23 C24 C27 176.70(19) . . . . ?
C23 C24 C25 Ir1 -60.31(13) . . . . ?
C23 C24 C25 C21 -1.0(2) . . . . ?
C23 C24 C25 C26 176.43(19) . . . . ?
C25 C21 C22 Ir1 -64.07(12) . . . . ?
C25 C21 C22 C23 -4.2(2) . . . . ?
C25 C21 C22 C29 172.20(19) . . . . ?
C27 C24 C25 Ir1 121.3(2) . . . . ?
C27 C24 C25 C21 -179.29(19) . . . . ?
C27 C24 C25 C26 -1.9(3) . . . . ?
C28 C23 C24 Ir1 127.9(2) . . . . ?
C28 C23 C24 C25 -171.43(19) . . . . ?
C28 C23 C24 C27 6.9(3) . . . . ?
C29 C22 C23 Ir1 124.8(2) . . . . ?
C29 C22 C23 C24 -172.79(18) . . . . ?
C29 C22 C23 C28 -3.2(3) . . . . ?
